data_4077446
loop_
_publ_author_name
'Liu, Shengming'
'Liu, Fu-Chen'
'Renkes, Gordon'
'Shore, Sheldon G.'

_publ_section_title
;
 Formation of Triniobocene Cationic and Neutral Mononiobocene Species as a
 Function of Solvent in the Reaction of Cp2Nb{(\m-H)2BR2} (R2= C4H8,
 C5H10, C8H14) with B(C6F5)3
;
_journal_issue 26
_journal_name_full Organometallics
_journal_page_first 5717
_journal_paper_doi 10.1021/om0107744
_journal_volume 20
_journal_year 2001
_chemical_formula_sum 'C28 H10 B F15 Nb'
_chemical_formula_weight 735.08
_chemical_name_systematic
; 
 ? 
;
_space_group_IT_number 61
_symmetry_cell_setting orthorhombic
_symmetry_space_group_name_Hall '-P 2ac 2ab'
_symmetry_space_group_name_H-M 'P b c a'
_atom_sites_solution_hydrogens geom
_atom_sites_solution_primary direct
_atom_sites_solution_secondary difmap
_audit_creation_method SHELXL-97
_cell_angle_alpha 90.00
_cell_angle_beta 90.00
_cell_angle_gamma 90.00
_cell_formula_units_Z 8
_cell_length_a 15.5363(10)
_cell_length_b 16.0828(10)
_cell_length_c 19.6394(10)
_cell_measurement_reflns_used '10 frames'
_cell_measurement_temperature 203(2)
_cell_volume 4907.2(5)
_computing_cell_refinement 'DENZO (Oywinowsky & Minor, 1997)'
_computing_data_collection 'COLLECT (Nonius, 1999)'
_computing_data_reduction 'DENZO (Oywinowsky & Minor, 1997)'
_computing_structure_refinement 'SHELXL-97 (Sheldrick, 1997)'
_computing_structure_solution 'SHELXS-97 (Sheldrick, 1990)'
_diffrn_ambient_temperature 203(2)
_diffrn_measured_fraction_theta_full 0.999
_diffrn_measured_fraction_theta_max 0.999
_diffrn_measurement_device_type 'Nonius KappaCCD'
_diffrn_measurement_method '\w at 55/-55'
_diffrn_radiation_monochromator graphite
_diffrn_radiation_source 'fine-focus sealed tube'
_diffrn_radiation_type MoK\a
_diffrn_radiation_wavelength 0.71073
_diffrn_reflns_av_R_equivalents 0.0326
_diffrn_reflns_av_sigmaI/netI 0.0280
_diffrn_reflns_limit_h_max 15
_diffrn_reflns_limit_h_min -18
_diffrn_reflns_limit_k_max 19
_diffrn_reflns_limit_k_min -18
_diffrn_reflns_limit_l_max 23
_diffrn_reflns_limit_l_min -23
_diffrn_reflns_number 20429
_diffrn_reflns_theta_full 25.02
_diffrn_reflns_theta_max 25.02
_diffrn_reflns_theta_min 2.45
_exptl_absorpt_coefficient_mu 0.626
_exptl_absorpt_correction_T_max 0.8108
_exptl_absorpt_correction_T_min 0.7970
_exptl_absorpt_correction_type 'SORTAV (blessing, 1995)'
_exptl_crystal_colour 'dark green'
_exptl_crystal_density_diffrn 1.990
_exptl_crystal_density_method 'not measured'
_exptl_crystal_description chunk
_exptl_crystal_F_000 2872
_exptl_crystal_size_max 0.38
_exptl_crystal_size_mid 0.35
_exptl_crystal_size_min 0.35
_refine_diff_density_max 0.319
_refine_diff_density_min -0.329
_refine_diff_density_rms 0.057
_refine_ls_extinction_method none
_refine_ls_goodness_of_fit_ref 1.032
_refine_ls_hydrogen_treatment mixed
_refine_ls_matrix_type full
_refine_ls_number_parameters 410
_refine_ls_number_reflns 4339
_refine_ls_number_restraints 0
_refine_ls_restrained_S_all 1.032
_refine_ls_R_factor_all 0.0379
_refine_ls_R_factor_gt 0.0271
_refine_ls_shift/su_max 0.002
_refine_ls_shift/su_mean 0.000
_refine_ls_structure_factor_coef Fsqd
_refine_ls_weighting_details 'calc w=1/[\s^2^(Fo^2^)+(0.0309P)^2^+3.1926P] where P=(Fo^2^+2Fc^2^)/3'
_refine_ls_weighting_scheme calc
_refine_ls_wR_factor_gt 0.0641
_refine_ls_wR_factor_ref 0.0683
_reflns_number_gt 3599
_reflns_number_total 4339
_reflns_threshold_expression >2sigma(I)
_cod_data_source_file om0107744.cif
_cod_data_source_block Compound2
_cod_depositor_comments
;
The following automatic conversions were performed:

'_symmetry_cell_setting' value 'Orthorhombic' changed to
'orthorhombic' according to
/home/saulius/struct/CIF-dictionaries/cif_core.dic dictionary named
'cif_core.dic' version 2.4.2 from 2011-04-26.

Automatic conversion script
Id: cif_fix_values 1715 2011-07-08 13:25:40Z adriana 
;
_cod_original_sg_symbol_H-M Pbca
_cod_database_code 4077446

loop_
_symmetry_equiv_pos_as_xyz
'x, y, z'
'-x+1/2, -y, z+1/2'
'-x, y+1/2, -z+1/2'
'x+1/2, -y+1/2, -z'
'-x, -y, -z'
'x-1/2, y, -z-1/2'
'x, -y-1/2, z-1/2'
'-x-1/2, y-1/2, z'

loop_
_atom_site_label
_atom_site_type_symbol
_atom_site_fract_x
_atom_site_fract_y
_atom_site_fract_z
_atom_site_U_iso_or_equiv
_atom_site_adp_type
_atom_site_occupancy
_atom_site_symmetry_multiplicity
_atom_site_calc_flag
Nb1 Nb 0.656342(13) 0.096173(13) 0.799660(11) 0.02557(8) Uani 1 1 d
C11 C 0.60504(18) -0.04154(16) 0.76995(13) 0.0381(6) Uani 1 1 d
H11 H 0.6125 -0.0638 0.7261 0.046 Uiso 1 1 calc
C12 C 0.66262(16) -0.04976(16) 0.82453(15) 0.0400(7) Uani 1 1 d
H12 H 0.7159 -0.0775 0.8236 0.048 Uiso 1 1 calc
C13 C 0.62606(18) -0.00895(17) 0.88091(13) 0.0411(7) Uani 1 1 d
H13 H 0.6504 -0.0056 0.9247 0.049 Uiso 1 1 calc
C14 C 0.54753(17) 0.02583(16) 0.86098(14) 0.0384(6) Uani 1 1 d
H14 H 0.5101 0.0571 0.8885 0.046 Uiso 1 1 calc
C15 C 0.53493(16) 0.00534(16) 0.79200(14) 0.0376(6) Uani 1 1 d
H15 H 0.4873 0.0207 0.7653 0.045 Uiso 1 1 calc
C16 C 0.76432(15) 0.19761(16) 0.78335(13) 0.0336(6) Uani 1 1 d
H16 H 0.7843 0.2114 0.7396 0.040 Uiso 1 1 calc
C17 C 0.80215(16) 0.13862(17) 0.82681(15) 0.0407(7) Uani 1 1 d
H17 H 0.8503 0.1054 0.8168 0.049 Uiso 1 1 calc
C18 C 0.75522(17) 0.13820(17) 0.88796(14) 0.0425(7) Uani 1 1 d
H18 H 0.7668 0.1048 0.9261 0.051 Uiso 1 1 calc
C19 C 0.68831(17) 0.19610(16) 0.88230(13) 0.0358(6) Uani 1 1 d
H19 H 0.6481 0.2087 0.9166 0.043 Uiso 1 1 calc
C10 C 0.69088(16) 0.23332(15) 0.81575(12) 0.0295(6) Uani 1 1 d
C111 C 0.67942(16) 0.08967(15) 0.68504(12) 0.0289(5) Uani 1 1 d
C112 C 0.75824(16) 0.07342(15) 0.65507(13) 0.0330(6) Uani 1 1 d
F112 F 0.82527(9) 0.04718(10) 0.69408(8) 0.0429(4) Uani 1 1 d
C113 C 0.77505(17) 0.08243(16) 0.58621(14) 0.0375(6) Uani 1 1 d
F113 F 0.85400(10) 0.06581(11) 0.56066(8) 0.0517(4) Uani 1 1 d
C114 C 0.71075(19) 0.10830(16) 0.54366(13) 0.0404(7) Uani 1 1 d
F114 F 0.72573(12) 0.11778(12) 0.47682(8) 0.0614(5) Uani 1 1 d
C115 C 0.63058(18) 0.12294(16) 0.56999(13) 0.0375(6) Uani 1 1 d
F115 F 0.56670(11) 0.14845(10) 0.52851(8) 0.0531(4) Uani 1 1 d
H1 H 0.5732(15) 0.1799(15) 0.7734(12) 0.037(7) Uiso 1 1 d
B1 B 0.60126(17) 0.25665(17) 0.78146(14) 0.0282(6) Uani 1 1 d
C121 C 0.53431(15) 0.29897(14) 0.83445(12) 0.0269(5) Uani 1 1 d
C122 C 0.55210(15) 0.37829(14) 0.85782(12) 0.0283(5) Uani 1 1 d
F122 F 0.62339(9) 0.41810(8) 0.83519(7) 0.0380(4) Uani 1 1 d
C123 C 0.50117(15) 0.42064(14) 0.90348(12) 0.0287(5) Uani 1 1 d
F123 F 0.52438(9) 0.49589(8) 0.92601(7) 0.0411(4) Uani 1 1 d
C124 C 0.42783(16) 0.38338(16) 0.92807(12) 0.0313(6) Uani 1 1 d
F124 F 0.37883(10) 0.42268(9) 0.97405(8) 0.0444(4) Uani 1 1 d
C125 C 0.40660(15) 0.30516(15) 0.90615(12) 0.0309(6) Uani 1 1 d
F125 F 0.33550(9) 0.26738(9) 0.92987(8) 0.0451(4) Uani 1 1 d
C126 C 0.45953(15) 0.26491(14) 0.85988(12) 0.0301(5) Uani 1 1 d
F126 F 0.43386(9) 0.18832(8) 0.83993(8) 0.0399(4) Uani 1 1 d
C131 C 0.59348(15) 0.29620(14) 0.70634(12) 0.0273(5) Uani 1 1 d
C132 C 0.65807(16) 0.33510(15) 0.66934(13) 0.0322(6) Uani 1 1 d
F132 F 0.73690(9) 0.34661(9) 0.69696(8) 0.0439(4) Uani 1 1 d
C133 C 0.64651(18) 0.36350(16) 0.60349(14) 0.0388(6) Uani 1 1 d
F133 F 0.71167(11) 0.39991(10) 0.56974(9) 0.0556(5) Uani 1 1 d
C134 C 0.56847(19) 0.35483(17) 0.57236(13) 0.0411(7) Uani 1 1 d
F134 F 0.55687(12) 0.38186(11) 0.50808(8) 0.0631(5) Uani 1 1 d
C135 C 0.50143(17) 0.31812(16) 0.60680(13) 0.0368(6) Uani 1 1 d
F135 F 0.42495(10) 0.30839(11) 0.57637(8) 0.0533(4) Uani 1 1 d
C136 C 0.51504(15) 0.29206(15) 0.67253(12) 0.0301(6) Uani 1 1 d
F136 F 0.44719(8) 0.25773(9) 0.70471(7) 0.0372(3) Uani 1 1 d
C116 C 0.61647(16) 0.11084(14) 0.63853(13) 0.0311(6) Uani 1 1 d
F116 F 0.53375(9) 0.12140(9) 0.65977(7) 0.0382(3) Uani 1 1 d

loop_
_atom_site_aniso_label
_atom_site_aniso_U_11
_atom_site_aniso_U_22
_atom_site_aniso_U_33
_atom_site_aniso_U_23
_atom_site_aniso_U_13
_atom_site_aniso_U_12
Nb1 0.02090(12) 0.02952(13) 0.02630(13) -0.00009(9) -0.00196(9) -0.00065(9)
C11 0.0450(16) 0.0302(13) 0.0392(15) -0.0025(12) 0.0040(13) -0.0095(12)
C12 0.0291(14) 0.0316(14) 0.0591(18) 0.0080(13) 0.0012(13) 0.0033(11)
C13 0.0484(16) 0.0415(15) 0.0333(14) 0.0097(12) -0.0043(13) -0.0074(14)
C14 0.0366(15) 0.0367(14) 0.0419(16) 0.0027(12) 0.0134(13) -0.0004(12)
C15 0.0266(13) 0.0346(14) 0.0515(17) 0.0097(13) -0.0064(13) -0.0064(11)
C16 0.0204(12) 0.0392(14) 0.0413(15) -0.0054(12) -0.0012(11) -0.0079(11)
C17 0.0232(13) 0.0421(16) 0.0567(18) -0.0061(14) -0.0104(13) 0.0006(12)
C18 0.0377(15) 0.0503(17) 0.0395(16) 0.0016(13) -0.0199(14) -0.0036(14)
C19 0.0339(14) 0.0420(15) 0.0315(14) -0.0068(12) -0.0058(12) -0.0058(12)
C10 0.0263(12) 0.0303(13) 0.0320(14) -0.0059(11) -0.0037(11) -0.0070(11)
C111 0.0279(13) 0.0285(13) 0.0305(13) -0.0007(10) -0.0001(11) -0.0011(10)
C112 0.0285(13) 0.0329(13) 0.0376(14) -0.0012(11) -0.0024(12) -0.0015(11)
F112 0.0282(8) 0.0515(9) 0.0491(9) 0.0011(7) -0.0016(7) 0.0076(7)
C113 0.0328(14) 0.0374(15) 0.0423(16) -0.0060(12) 0.0099(13) -0.0044(12)
F113 0.0413(9) 0.0644(11) 0.0493(10) -0.0119(8) 0.0177(8) -0.0033(8)
C114 0.0521(17) 0.0432(16) 0.0258(13) -0.0034(12) 0.0033(13) -0.0072(14)
F114 0.0733(12) 0.0815(12) 0.0294(9) -0.0009(8) 0.0085(9) -0.0047(10)
C115 0.0424(16) 0.0384(14) 0.0318(14) -0.0064(12) -0.0091(13) 0.0004(12)
F115 0.0601(11) 0.0642(11) 0.0350(9) -0.0031(8) -0.0193(8) 0.0072(9)
B1 0.0248(14) 0.0269(14) 0.0330(15) -0.0035(12) 0.0006(12) -0.0032(12)
C121 0.0236(12) 0.0303(13) 0.0269(12) 0.0016(10) -0.0021(10) -0.0002(10)
C122 0.0254(12) 0.0320(13) 0.0276(13) 0.0041(11) -0.0033(11) -0.0043(11)
F122 0.0333(8) 0.0364(8) 0.0445(9) -0.0044(7) 0.0074(7) -0.0107(7)
C123 0.0302(13) 0.0282(13) 0.0278(13) -0.0047(10) -0.0047(11) -0.0002(10)
F123 0.0464(9) 0.0327(8) 0.0443(9) -0.0113(7) -0.0003(7) -0.0042(7)
C124 0.0291(13) 0.0395(14) 0.0252(13) -0.0029(11) 0.0005(11) 0.0063(11)
F124 0.0377(8) 0.0525(9) 0.0429(9) -0.0168(7) 0.0097(7) 0.0008(7)
C125 0.0233(12) 0.0362(14) 0.0331(13) 0.0023(11) 0.0031(11) -0.0009(11)
F125 0.0322(8) 0.0469(9) 0.0561(10) -0.0023(8) 0.0161(7) -0.0069(7)
C126 0.0290(13) 0.0274(12) 0.0340(14) -0.0016(11) -0.0028(11) -0.0012(10)
F126 0.0343(8) 0.0301(7) 0.0552(9) -0.0069(7) 0.0087(7) -0.0079(6)
C131 0.0285(12) 0.0248(12) 0.0285(13) -0.0033(10) 0.0031(11) -0.0004(10)
C132 0.0283(14) 0.0281(13) 0.0400(15) -0.0024(11) 0.0039(12) -0.0017(11)
F132 0.0310(8) 0.0473(9) 0.0534(10) 0.0040(7) 0.0037(7) -0.0121(7)
C133 0.0448(16) 0.0309(14) 0.0406(16) 0.0066(12) 0.0169(14) 0.0006(13)
F133 0.0552(10) 0.0517(10) 0.0600(11) 0.0195(8) 0.0246(9) -0.0007(8)
C134 0.0562(18) 0.0388(15) 0.0284(14) 0.0042(12) 0.0028(13) 0.0105(14)
F134 0.0794(13) 0.0756(12) 0.0342(9) 0.0169(9) 0.0040(9) 0.0157(10)
C135 0.0367(15) 0.0390(14) 0.0347(14) -0.0042(12) -0.0071(13) 0.0051(12)
F135 0.0485(10) 0.0667(11) 0.0448(9) -0.0012(8) -0.0169(8) 0.0071(9)
C136 0.0277(13) 0.0285(13) 0.0343(14) -0.0011(11) 0.0025(11) -0.0008(11)
F136 0.0246(7) 0.0455(8) 0.0415(8) 0.0025(7) -0.0007(7) -0.0052(7)
C116 0.0288(13) 0.0296(13) 0.0349(14) -0.0080(11) -0.0017(12) 0.0001(11)
F116 0.0273(7) 0.0483(8) 0.0390(8) -0.0111(7) -0.0054(7) 0.0038(7)

loop_
_atom_type_symbol
_atom_type_description
_atom_type_scat_dispersion_real
_atom_type_scat_dispersion_imag
_atom_type_scat_source
C C 0.0033 0.0016 'International Tables Vol C Tables 4.2.6.8 and 6.1.1.4'
H H 0.0000 0.0000 'International Tables Vol C Tables 4.2.6.8 and 6.1.1.4'
B B 0.0013 0.0007 'International Tables Vol C Tables 4.2.6.8 and 6.1.1.4'
F F 0.0171 0.0103 'International Tables Vol C Tables 4.2.6.8 and 6.1.1.4'
Nb Nb -2.0727 0.6215 'International Tables Vol C Tables 4.2.6.8 and 6.1.1.4'

loop_
_geom_angle_atom_site_label_1
_geom_angle_atom_site_label_2
_geom_angle_atom_site_label_3
_geom_angle
C111 Nb1 C10 98.24(8)
C111 Nb1 C19 133.09(9)
C10 Nb1 C19 36.18(9)
C111 Nb1 C16 77.66(9)
C10 Nb1 C16 35.68(9)
C19 Nb1 C16 57.88(9)
C111 Nb1 C14 126.37(9)
C10 Nb1 C14 123.90(9)
C19 Nb1 C14 97.32(9)
C16 Nb1 C14 155.18(9)
C111 Nb1 C13 131.46(9)
C10 Nb1 C13 129.77(9)
C19 Nb1 C13 93.73(9)
C16 Nb1 C13 136.42(9)
C14 Nb1 C13 34.34(9)
C111 Nb1 C15 91.94(9)
C10 Nb1 C15 141.40(9)
C19 Nb1 C15 129.16(9)
C16 Nb1 C15 166.91(9)
C14 Nb1 C15 34.44(9)
C13 Nb1 C15 56.65(9)
C111 Nb1 C12 98.60(9)
C10 Nb1 C12 154.67(9)
C19 Nb1 C12 121.51(10)
C16 Nb1 C12 132.41(9)
C14 Nb1 C12 57.12(9)
C13 Nb1 C12 34.30(9)
C15 Nb1 C12 56.43(9)
C111 Nb1 C18 128.44(9)
C10 Nb1 C18 58.83(9)
C19 Nb1 C18 34.23(9)
C16 Nb1 C18 56.76(9)
C14 Nb1 C18 102.90(10)
C13 Nb1 C18 80.94(9)
C15 Nb1 C18 135.94(10)
C12 Nb1 C18 95.85(10)
C111 Nb1 C11 76.84(9)
C10 Nb1 C11 171.51(9)
C19 Nb1 C11 149.87(9)
C16 Nb1 C11 146.27(9)
C14 Nb1 C11 56.66(9)
C13 Nb1 C11 56.34(9)
C15 Nb1 C11 33.63(9)
C12 Nb1 C11 33.79(9)
C18 Nb1 C11 129.64(9)
C111 Nb1 C17 94.76(9)
C10 Nb1 C17 58.68(9)
C19 Nb1 C17 57.00(9)
C16 Nb1 C17 34.10(9)
C14 Nb1 C17 133.69(10)
C13 Nb1 C17 103.77(10)
C15 Nb1 C17 157.35(9)
C12 Nb1 C17 101.11(9)
C18 Nb1 C17 33.76(10)
C11 Nb1 C17 128.09(9)
C111 Nb1 B1 87.91(8)
C10 Nb1 B1 35.45(8)
C19 Nb1 B1 60.64(9)
C16 Nb1 B1 63.51(8)
C14 Nb1 B1 107.08(8)
C13 Nb1 B1 134.15(9)
C15 Nb1 B1 108.70(8)
C12 Nb1 B1 163.70(8)
C18 Nb1 B1 91.65(9)
C11 Nb1 B1 136.51(9)
C17 Nb1 B1 93.17(8)
C111 Nb1 H1 82.7(7)
C10 Nb1 H1 61.5(7)
C19 Nb1 H1 81.3(7)
C16 Nb1 H1 87.5(7)
C14 Nb1 H1 89.5(7)
C13 Nb1 H1 122.9(7)
C15 Nb1 H1 83.2(7)
C12 Nb1 H1 139.6(7)
C18 Nb1 H1 114.9(7)
C11 Nb1 H1 110.6(7)
C17 Nb1 H1 119.1(7)
B1 Nb1 H1 26.2(7)
C15 C11 C12 108.2(2)
C15 C11 Nb1 71.83(14)
C12 C11 Nb1 72.09(15)
C15 C11 H11 125.9
C12 C11 H11 125.9
Nb1 C11 H11 121.9
C11 C12 C13 107.5(2)
C11 C12 Nb1 74.12(15)
C13 C12 Nb1 71.79(15)
C11 C12 H12 126.3
C13 C12 H12 126.3
Nb1 C12 H12 119.7
C14 C13 C12 108.6(2)
C14 C13 Nb1 72.51(14)
C12 C13 Nb1 73.91(15)
C14 C13 H13 125.7
C12 C13 H13 125.7
Nb1 C13 H13 119.7
C13 C14 C15 107.3(2)
C13 C14 Nb1 73.14(15)
C15 C14 Nb1 73.82(14)
C13 C14 H14 126.4
C15 C14 H14 126.4
Nb1 C14 H14 118.7
C11 C15 C14 108.5(2)
C11 C15 Nb1 74.54(15)
C14 C15 Nb1 71.74(14)
C11 C15 H15 125.8
C14 C15 H15 125.8
Nb1 C15 H15 119.7
C17 C16 C10 109.6(2)
C17 C16 Nb1 75.42(15)
C10 C16 Nb1 69.49(13)
C17 C16 H16 125.2
C10 C16 H16 125.2
Nb1 C16 H16 121.5
C16 C17 C18 107.8(2)
C16 C17 Nb1 70.48(14)
C18 C17 Nb1 72.66(15)
C16 C17 H17 126.1
C18 C17 H17 126.1
Nb1 C17 H17 122.4
C19 C18 C17 108.3(2)
C19 C18 Nb1 69.91(14)
C17 C18 Nb1 73.58(15)
C19 C18 H18 125.8
C17 C18 H18 125.8
Nb1 C18 H18 122.3
C18 C19 C10 109.2(2)
C18 C19 Nb1 75.86(15)
C10 C19 Nb1 70.19(13)
C18 C19 H19 125.4
C10 C19 H19 125.4
Nb1 C19 H19 120.2
C16 C10 C19 105.1(2)
C16 C10 B1 127.3(2)
C19 C10 B1 117.3(2)
C16 C10 Nb1 74.84(14)
C19 C10 Nb1 73.63(14)
B1 C10 Nb1 87.92(14)
C116 C111 C112 113.1(2)
C116 C111 Nb1 122.01(18)
C112 C111 Nb1 124.57(18)
F112 C112 C111 119.8(2)
F112 C112 C113 116.0(2)
C111 C112 C113 124.2(2)
F113 C113 C114 119.8(2)
F113 C113 C112 120.9(2)
C114 C113 C112 119.4(2)
F114 C114 C113 120.4(3)
F114 C114 C115 120.5(3)
C113 C114 C115 119.1(2)
F115 C115 C114 119.6(2)
F115 C115 C116 121.1(2)
C114 C115 C116 119.3(2)
C10 B1 C131 123.1(2)
C10 B1 C121 112.9(2)
C131 B1 C121 112.0(2)
C10 B1 Nb1 56.63(12)
C131 B1 Nb1 120.95(16)
C121 B1 Nb1 120.77(16)
C10 B1 H1 96.8(11)
C131 B1 H1 103.6(11)
C121 B1 H1 105.0(11)
Nb1 B1 H1 40.3(10)
C126 C121 C122 114.5(2)
C126 C121 B1 127.3(2)
C122 C121 B1 118.2(2)
F122 C122 C123 116.8(2)
F122 C122 C121 119.4(2)
C123 C122 C121 123.9(2)
F123 C123 C124 120.1(2)
F123 C123 C122 120.5(2)
C124 C123 C122 119.3(2)
F124 C124 C125 120.6(2)
F124 C124 C123 120.1(2)
C125 C124 C123 119.3(2)
F125 C125 C124 120.3(2)
F125 C125 C126 120.2(2)
C124 C125 C126 119.5(2)
F126 C126 C121 120.4(2)
F126 C126 C125 116.1(2)
C121 C126 C125 123.5(2)
C132 C131 C136 113.9(2)
C132 C131 B1 127.1(2)
C136 C131 B1 119.0(2)
F132 C132 C133 116.6(2)
F132 C132 C131 120.4(2)
C133 C132 C131 123.0(2)
F133 C133 C134 119.5(2)
F133 C133 C132 120.5(3)
C134 C133 C132 120.0(2)
F134 C134 C133 120.4(3)
F134 C134 C135 119.9(3)
C133 C134 C135 119.8(2)
F135 C135 C136 121.4(2)
F135 C135 C134 120.2(2)
C136 C135 C134 118.5(2)
F136 C136 C135 116.5(2)
F136 C136 C131 118.8(2)
C135 C136 C131 124.7(2)
F116 C116 C115 115.6(2)
F116 C116 C111 119.8(2)
C115 C116 C111 124.6(2)

loop_
_geom_bond_atom_site_label_1
_geom_bond_atom_site_label_2
_geom_bond_distance
Nb1 C111 2.282(2)
Nb1 C10 2.292(2)
Nb1 C19 2.337(2)
Nb1 C16 2.362(2)
Nb1 C14 2.364(2)
Nb1 C13 2.372(3)
Nb1 C15 2.391(2)
Nb1 C12 2.399(3)
Nb1 C18 2.413(3)
Nb1 C11 2.425(2)
Nb1 C17 2.425(3)
Nb1 B1 2.742(3)
Nb1 H1 1.94(2)
C11 C15 1.394(4)
C11 C12 1.402(4)
C11 H11 0.9400
C12 C13 1.407(4)
C12 H12 0.9400
C13 C14 1.398(4)
C13 H13 0.9400
C14 C15 1.408(4)
C14 H14 0.9400
C15 H15 0.9400
C16 C17 1.405(4)
C16 C10 1.427(3)
C16 H16 0.9400
C17 C18 1.405(4)
C17 H17 0.9400
C18 C19 1.400(4)
C18 H18 0.9400
C19 C10 1.438(3)
C19 H19 0.9400
C10 B1 1.592(4)
C111 C116 1.381(3)
C111 C112 1.384(3)
C112 F112 1.360(3)
C112 C113 1.385(4)
C113 F113 1.352(3)
C113 C114 1.367(4)
C114 F114 1.342(3)
C114 C115 1.369(4)
C115 F115 1.348(3)
C115 C116 1.378(4)
B1 C131 1.611(4)
B1 C121 1.621(4)
B1 H1 1.32(2)
C121 C126 1.378(3)
C121 C122 1.384(3)
C122 F122 1.354(3)
C122 C123 1.376(3)
C123 F123 1.338(3)
C123 C124 1.375(3)
C124 F124 1.340(3)
C124 C125 1.370(3)
C125 F125 1.344(3)
C125 C126 1.386(3)
C126 F126 1.353(3)
C131 C132 1.388(3)
C131 C136 1.389(3)
C132 F132 1.352(3)
C132 C133 1.383(4)
C133 F133 1.344(3)
C133 C134 1.365(4)
C134 F134 1.347(3)
C134 C135 1.375(4)
C135 F135 1.339(3)
C135 C136 1.373(4)
C136 F136 1.347(3)
C116 F116 1.362(3)
